data_1573569
loop_
_publ_author_name
'Ibrahim, Halliru'
'Zamisa, Sizwe J.'
'Bala, Muhammad D.'
'Ntola, Pinkie'
'Friedrich, Holger B.'

_publ_section_title
;
 3-(2-Hydroxyethyl)-1-(4-nitrophenyl)-1H-benzo[d]imidazol-3-ium bromide
;
_journal_coeditor_code HB4498
_journal_issue 12
_journal_name_full IUCrData
_journal_paper_doi 10.1107/S2414314624011684
_journal_volume 9
_journal_year 2024
_chemical_formula_iupac 'C15 H14 N3 O3 +, Br -'
_chemical_formula_moiety 'C15 H14 N3 O3 +, Br -'
_chemical_formula_sum 'C15 H14 Br N3 O3'
_chemical_formula_weight 364.20
_chemical_name_common
;
3-(2-Hydroxyethyl)-1-(4-nitrophenyl)-1H-1,3-benzodiazol-3-ium bromide
;
_chemical_name_systematic
;
3-(2-Hydroxyethyl)-1-(4-nitrophenyl)-1<i>H</i>-benzo[<i>d</i>]imidazol-3-ium
bromide
;
_space_group_crystal_system monoclinic
_space_group_IT_number 14
_space_group_name_Hall '-P 2yn'
_space_group_name_H-M_alt 'P 1 21/n 1'
_atom_sites_solution_hydrogens mixed
_atom_sites_solution_primary dual
_audit_creation_method
;
Olex2 1.5
(compiled 2024.02.16 svn.r378c4104 for OlexSys, GUI svn.r6928)
;
_cell_angle_alpha 90
_cell_angle_beta 98.1840(10)
_cell_angle_gamma 90
_cell_formula_units_Z 4
_cell_length_a 6.77080(10)
_cell_length_b 17.2107(2)
_cell_length_c 12.3465(2)
_cell_measurement_reflns_used 9866
_cell_measurement_temperature 100(2)
_cell_measurement_theta_max 28.36
_cell_measurement_theta_min 2.37
_cell_volume 1424.09(4)
_computing_cell_refinement
;
APEX2 (Bruker, 2010)
;
_computing_data_collection
;
APEX2 (Bruker, 2010)
;
_computing_data_reduction
;
APEX2 (Bruker, 2010)
;
_computing_molecular_graphics
;
Olex2 1.5 (Dolomanov <i>et al.</i>,  2009)
;
_computing_publication_material
;
Olex2 1.5 (Dolomanov <i>et al.</i>,  2009)
;
_computing_structure_refinement
;
<i>SHELXL2018/3</i> (Sheldrick, 2015b)
;
_computing_structure_solution
;
<i>SHELXT2013</i> (Sheldrick, 2015a)
;
_diffrn_ambient_temperature 100.00
_diffrn_detector_area_resol_mean 7.9
_diffrn_measured_fraction_theta_full 1.000
_diffrn_measured_fraction_theta_max 0.999
_diffrn_measurement_device 'three-circle diffractometer'
_diffrn_measurement_device_type 'Bruker SMART APEX2 CCD'
_diffrn_measurement_method \w
_diffrn_radiation_type MoK\a
_diffrn_radiation_wavelength 0.71073
_diffrn_reflns_av_R_equivalents 0.0288
_diffrn_reflns_av_unetI/netI 0.0178
_diffrn_reflns_limit_h_max 9
_diffrn_reflns_limit_h_min -9
_diffrn_reflns_limit_k_max 22
_diffrn_reflns_limit_k_min -22
_diffrn_reflns_limit_l_max 16
_diffrn_reflns_limit_l_min -16
_diffrn_reflns_number 32857
_diffrn_reflns_theta_full 25.242
_diffrn_reflns_theta_max 28.389
_diffrn_reflns_theta_min 2.044
_exptl_absorpt_coefficient_mu 2.904
_exptl_absorpt_correction_T_max 0.7457
_exptl_absorpt_correction_T_min 0.6276
_exptl_absorpt_correction_type multi-scan
_exptl_absorpt_process_details
;
(SADABS; Krause et al., 2015)
;
_exptl_crystal_colour colourless
_exptl_crystal_density_diffrn 1.699
_exptl_crystal_description rod
_exptl_crystal_F_000 736
_exptl_crystal_size_max 0.32
_exptl_crystal_size_mid 0.19
_exptl_crystal_size_min 0.13
_refine_diff_density_max 0.382
_refine_diff_density_min -0.310
_refine_ls_extinction_method none
_refine_ls_goodness_of_fit_ref 1.042
_refine_ls_hydrogen_treatment mixed
_refine_ls_matrix_type full
_refine_ls_number_parameters 202
_refine_ls_number_reflns 3555
_refine_ls_number_restraints 1
_refine_ls_restrained_S_all 1.042
_refine_ls_R_factor_all 0.0299
_refine_ls_R_factor_gt 0.0219
_refine_ls_shift/su_max 0.001
_refine_ls_shift/su_mean 0.000
_refine_ls_structure_factor_coef Fsqd
_refine_ls_weighting_details 'w=1/[\s^2^(Fo^2^)+(0.0263P)^2^+0.8714P] where P=(Fo^2^+2Fc^2^)/3'
_refine_ls_weighting_scheme calc
_refine_ls_wR_factor_gt 0.0539
_refine_ls_wR_factor_ref 0.0569
_reflns_number_gt 3006
_reflns_number_total 3555
_reflns_threshold_expression 'I > 2\s(I)'
_cod_data_source_file hb4498.cif
_cod_data_source_block I
_cod_database_code 1573569
_shelx_space_group_comment
;
The symmetry employed for this shelxl refinement is uniquely defined
by the following loop, which should always be used as a source of
symmetry information in preference to the above space-group names.
They are only intended as comments.
;
_shelx_estimated_absorpt_t_min 0.457
_shelx_estimated_absorpt_t_max 0.704

loop_
_space_group_symop_operation_xyz
'x, y, z'
'-x+1/2, y+1/2, -z+1/2'
'-x, -y, -z'
'x-1/2, -y-1/2, z-1/2'

loop_
_atom_site_type_symbol
_atom_site_label
_atom_site_fract_x
_atom_site_fract_y
_atom_site_fract_z
_atom_site_U_iso_or_equiv
_atom_site_adp_type
_atom_site_calc_flag
_atom_site_occupancy
_atom_site_disorder_assembly
_atom_site_disorder_group
Br Br1 0.24419(2) 0.09433(2) 0.50065(2) 0.01679(6) Uani d 1 . .
O O1 0.83344(19) 0.05748(7) 1.03042(9) 0.0227(3) Uani d 1 . .
N N1 0.84971(18) 0.12439(8) 0.99817(10) 0.0149(3) Uani d 1 . .
C C1 0.8337(2) 0.13769(9) 0.88009(12) 0.0126(3) Uani d 1 . .
C C2 0.7835(2) 0.21094(9) 0.84017(12) 0.0134(3) Uani d 1 . .
H H2 0.766248 0.252648 0.888356 0.016 Uiso calc 1 . .
C C3 0.7587(2) 0.22218(9) 0.72767(12) 0.0129(3) Uani d 1 . .
H H3 0.716372 0.271150 0.697283 0.016 Uiso calc 1 . .
C C4 0.7964(2) 0.16110(9) 0.66005(12) 0.0120(3) Uani d 1 . .
N N2 0.77683(18) 0.17216(7) 0.54411(10) 0.0114(2) Uani d 1 . .
C C7 0.7419(2) 0.11328(9) 0.47267(13) 0.0138(3) Uani d 1 . .
H H7 0.723538 0.060653 0.492217 0.017 Uiso calc 1 . .
N N3 0.73666(18) 0.13869(8) 0.37161(10) 0.0131(3) Uani d 1 . .
C C14 0.7115(2) 0.08907(9) 0.27368(13) 0.0165(3) Uani d 1 . .
H H14A 0.824064 0.051967 0.278145 0.020 Uiso calc 1 . .
H H14B 0.714177 0.121769 0.207942 0.020 Uiso calc 1 . .
C C15 0.5161(2) 0.04420(9) 0.26231(12) 0.0152(3) Uani d 1 . .
H H15A 0.505858 0.010711 0.196555 0.018 Uiso calc 1 . .
H H15B 0.515454 0.010147 0.326884 0.018 Uiso calc 1 . .
O O3 0.34894(17) 0.09455(6) 0.25334(9) 0.0177(2) Uani d 1 . .
H H3A 0.317(3) 0.0968(11) 0.3165(6) 0.027 Uiso d 1 . .
O O2 0.87609(17) 0.18096(7) 1.05912(9) 0.0203(2) Uani d 1 . .
C C8 0.7983(2) 0.24063(9) 0.48426(12) 0.0117(3) Uani d 1 . .
C C13 0.8405(2) 0.31742(9) 0.51480(12) 0.0139(3) Uani d 1 . .
H H13 0.863311 0.332851 0.589412 0.017 Uiso calc 1 . .
C C12 0.8474(2) 0.37011(9) 0.43054(13) 0.0159(3) Uani d 1 . .
H H12 0.874386 0.423144 0.448171 0.019 Uiso calc 1 . .
C C11 0.8159(2) 0.34784(9) 0.31999(13) 0.0155(3) Uani d 1 . .
H H11 0.820915 0.386053 0.264919 0.019 Uiso calc 1 . .
C C10 0.7778(2) 0.27144(9) 0.28985(12) 0.0140(3) Uani d 1 . .
H H10 0.757481 0.255874 0.215272 0.017 Uiso calc 1 . .
C C9 0.7706(2) 0.21846(9) 0.37421(12) 0.0119(3) Uani d 1 . .
C C5 0.8519(2) 0.08802(9) 0.70201(12) 0.0139(3) Uani d 1 . .
H H5 0.880100 0.047268 0.654631 0.017 Uiso calc 1 . .
C C6 0.8655(2) 0.07536(9) 0.81352(12) 0.0141(3) Uani d 1 . .
H H6 0.895807 0.025258 0.843683 0.017 Uiso calc 1 . .

loop_
_atom_site_aniso_label
_atom_site_aniso_U_11
_atom_site_aniso_U_22
_atom_site_aniso_U_33
_atom_site_aniso_U_12
_atom_site_aniso_U_13
_atom_site_aniso_U_23
Br1 0.01940(9) 0.01470(9) 0.01707(9) 0.00125(6) 0.00532(6) 0.00116(6)
O1 0.0356(7) 0.0170(6) 0.0165(6) 0.0021(5) 0.0071(5) 0.0052(5)
N1 0.0148(6) 0.0179(7) 0.0125(6) -0.0002(5) 0.0036(5) 0.0007(5)
C1 0.0119(6) 0.0165(8) 0.0097(7) -0.0021(5) 0.0022(5) 0.0008(6)
C2 0.0131(6) 0.0144(7) 0.0130(7) -0.0016(5) 0.0032(5) -0.0022(6)
C3 0.0131(6) 0.0121(7) 0.0138(7) -0.0004(5) 0.0025(5) 0.0013(6)
C4 0.0108(6) 0.0155(7) 0.0095(7) -0.0025(5) 0.0010(5) 0.0006(6)
N2 0.0142(6) 0.0107(6) 0.0093(6) -0.0003(5) 0.0015(4) 0.0002(5)
C7 0.0140(7) 0.0140(7) 0.0137(7) -0.0012(5) 0.0029(5) -0.0011(6)
N3 0.0150(6) 0.0148(6) 0.0095(6) -0.0013(5) 0.0023(5) -0.0018(5)
C14 0.0217(8) 0.0179(8) 0.0106(7) -0.0006(6) 0.0041(6) -0.0044(6)
C15 0.0215(7) 0.0119(7) 0.0119(7) 0.0001(6) 0.0015(6) -0.0017(6)
O3 0.0214(6) 0.0177(6) 0.0139(6) 0.0033(4) 0.0021(4) 0.0004(5)
O2 0.0273(6) 0.0216(6) 0.0124(5) -0.0027(5) 0.0044(4) -0.0037(5)
C8 0.0098(6) 0.0145(7) 0.0109(7) 0.0010(5) 0.0018(5) 0.0022(6)
C13 0.0128(7) 0.0156(8) 0.0133(7) -0.0005(6) 0.0019(5) -0.0009(6)
C12 0.0151(7) 0.0136(8) 0.0194(8) -0.0006(6) 0.0036(6) 0.0009(6)
C11 0.0144(7) 0.0169(8) 0.0159(7) 0.0022(6) 0.0042(6) 0.0048(6)
C10 0.0121(6) 0.0192(8) 0.0110(7) 0.0016(6) 0.0023(5) 0.0007(6)
C9 0.0104(6) 0.0124(7) 0.0130(7) 0.0006(5) 0.0021(5) -0.0010(6)
C5 0.0162(7) 0.0130(7) 0.0125(7) -0.0001(6) 0.0018(5) -0.0024(6)
C6 0.0153(7) 0.0125(7) 0.0143(7) -0.0006(5) 0.0013(6) 0.0016(6)

loop_
_atom_type_symbol
_atom_type_description
_atom_type_scat_dispersion_real
_atom_type_scat_dispersion_imag
_atom_type_scat_source
C C 0.0033 0.0016 'International Tables Vol C Tables 4.2.6.8 and 6.1.1.4'
H H 0.0000 0.0000 'International Tables Vol C Tables 4.2.6.8 and 6.1.1.4'
Br Br -0.2901 2.4595 'International Tables Vol C Tables 4.2.6.8 and 6.1.1.4'
N N 0.0061 0.0033 'International Tables Vol C Tables 4.2.6.8 and 6.1.1.4'
O O 0.0106 0.0060 'International Tables Vol C Tables 4.2.6.8 and 6.1.1.4'

loop_
_geom_angle_atom_site_label_1
_geom_angle_atom_site_label_2
_geom_angle_atom_site_label_3
_geom_angle_site_symmetry_1
_geom_angle_site_symmetry_3
_geom_angle
_geom_angle_publ_flag
O1 N1 C1 . . 118.16(13) ?
O2 N1 O1 . . 123.81(13) ?
O2 N1 C1 . . 118.03(13) ?
C2 C1 N1 . . 118.59(13) ?
C2 C1 C6 . . 123.15(14) ?
C6 C1 N1 . . 118.24(13) ?
C1 C2 H2 . . 120.9 ?
C1 C2 C3 . . 118.26(14) ?
C3 C2 H2 . . 120.9 ?
C2 C3 H3 . . 120.3 ?
C4 C3 C2 . . 119.31(14) ?
C4 C3 H3 . . 120.3 ?
C3 C4 N2 . . 120.11(13) ?
C3 C4 C5 . . 121.57(14) ?
C5 C4 N2 . . 118.31(13) ?
C7 N2 C4 . . 122.63(13) ?
C7 N2 C8 . . 107.97(12) ?
C8 N2 C4 . . 129.33(12) ?
N2 C7 H7 . . 124.8 ?
N3 C7 N2 . . 110.49(14) ?
N3 C7 H7 . . 124.8 ?
C7 N3 C14 . . 124.76(13) ?
C7 N3 C9 . . 108.87(13) ?
C9 N3 C14 . . 126.26(13) ?
N3 C14 H14A . . 109.3 ?
N3 C14 H14B . . 109.3 ?
N3 C14 C15 . . 111.62(12) ?
H14A C14 H14B . . 108.0 ?
C15 C14 H14A . . 109.3 ?
C15 C14 H14B . . 109.3 ?
C14 C15 H15A . . 109.3 ?
C14 C15 H15B . . 109.3 ?
H15A C15 H15B . . 107.9 ?
O3 C15 C14 . . 111.79(13) ?
O3 C15 H15A . . 109.3 ?
O3 C15 H15B . . 109.3 ?
C15 O3 H3A . . 105.3(14) ?
C13 C8 N2 . . 133.15(13) ?
C13 C8 C9 . . 121.08(14) ?
C9 C8 N2 . . 105.77(13) ?
C8 C13 H13 . . 121.8 ?
C12 C13 C8 . . 116.44(14) ?
C12 C13 H13 . . 121.8 ?
C13 C12 H12 . . 118.9 ?
C13 C12 C11 . . 122.29(15) ?
C11 C12 H12 . . 118.9 ?
C12 C11 H11 . . 119.4 ?
C10 C11 C12 . . 121.23(14) ?
C10 C11 H11 . . 119.4 ?
C11 C10 H10 . . 121.7 ?
C11 C10 C9 . . 116.60(14) ?
C9 C10 H10 . . 121.7 ?
N3 C9 C8 . . 106.90(13) ?
C10 C9 N3 . . 130.77(14) ?
C10 C9 C8 . . 122.33(14) ?
C4 C5 H5 . . 120.4 ?
C6 C5 C4 . . 119.28(14) ?
C6 C5 H5 . . 120.4 ?
C1 C6 H6 . . 120.9 ?
C5 C6 C1 . . 118.27(14) ?
C5 C6 H6 . . 120.9 ?

loop_
_geom_bond_atom_site_label_1
_geom_bond_atom_site_label_2
_geom_bond_site_symmetry_2
_geom_bond_distance
_geom_bond_publ_flag
O1 N1 . 1.2286(18) ?
N1 C1 . 1.4644(19) ?
N1 O2 . 1.2279(17) ?
C1 C2 . 1.378(2) ?
C1 C6 . 1.387(2) ?
C2 H2 . 0.9500 ?
C2 C3 . 1.389(2) ?
C3 H3 . 0.9500 ?
C3 C4 . 1.389(2) ?
C4 N2 . 1.4314(18) ?
C4 C5 . 1.391(2) ?
N2 C7 . 1.342(2) ?
N2 C8 . 1.4094(19) ?
C7 H7 . 0.9500 ?
C7 N3 . 1.318(2) ?
N3 C14 . 1.4703(19) ?
N3 C9 . 1.392(2) ?
C14 H14A . 0.9900 ?
C14 H14B . 0.9900 ?
C14 C15 . 1.521(2) ?
C15 H15A . 0.9900 ?
C15 H15B . 0.9900 ?
C15 O3 . 1.4172(18) ?
O3 H3A . 0.8399(10) ?
C8 C13 . 1.393(2) ?
C8 C9 . 1.398(2) ?
C13 H13 . 0.9500 ?
C13 C12 . 1.386(2) ?
C12 H12 . 0.9500 ?
C12 C11 . 1.404(2) ?
C11 H11 . 0.9500 ?
C11 C10 . 1.381(2) ?
C10 H10 . 0.9500 ?
C10 C9 . 1.390(2) ?
C5 H5 . 0.9500 ?
C5 C6 . 1.384(2) ?
C6 H6 . 0.9500 ?

loop_
_geom_hbond_atom_site_label_D
_geom_hbond_atom_site_label_H
_geom_hbond_atom_site_label_A
_geom_hbond_site_symmetry_A
_geom_hbond_distance_DH
_geom_hbond_distance_HA
_geom_hbond_distance_DA
_geom_hbond_angle_DHA
_geom_hbond_publ_flag
O3 H3A Br1 . 0.8400(10) 2.394(2) 3.2316(11) 175 yes
C7 H7 Br1 3_656 0.95 2.68 3.5881(16) 161 yes
C13 H13 O3 4_666 0.95 2.39 3.3052(19) 161 yes

loop_
_geom_torsion_atom_site_label_1
_geom_torsion_atom_site_label_2
_geom_torsion_atom_site_label_3
_geom_torsion_atom_site_label_4
_geom_torsion_site_symmetry_1
_geom_torsion_site_symmetry_2
_geom_torsion_site_symmetry_3
_geom_torsion_site_symmetry_4
_geom_torsion
_geom_torsion_publ_flag
O1 N1 C1 C2 . . . . 158.13(13) ?
O1 N1 C1 C6 . . . . -20.46(19) ?
N1 C1 C2 C3 . . . . -176.82(13) ?
N1 C1 C6 C5 . . . . -179.50(13) ?
C1 C2 C3 C4 . . . . -3.8(2) ?
C2 C1 C6 C5 . . . . 2.0(2) ?
C2 C3 C4 N2 . . . . -178.35(12) ?
C2 C3 C4 C5 . . . . 2.3(2) ?
C3 C4 N2 C7 . . . . -156.07(14) ?
C3 C4 N2 C8 . . . . 27.4(2) ?
C3 C4 C5 C6 . . . . 1.5(2) ?
C4 N2 C7 N3 . . . . -178.02(12) ?
C4 N2 C8 C13 . . . . -1.2(3) ?
C4 N2 C8 C9 . . . . 177.94(13) ?
C4 C5 C6 C1 . . . . -3.5(2) ?
N2 C4 C5 C6 . . . . -177.94(13) ?
N2 C7 N3 C14 . . . . 176.82(13) ?
N2 C7 N3 C9 . . . . 0.32(16) ?
N2 C8 C13 C12 . . . . -179.21(14) ?
N2 C8 C9 N3 . . . . -0.80(15) ?
N2 C8 C9 C10 . . . . 178.92(13) ?
C7 N2 C8 C13 . . . . -178.12(16) ?
C7 N2 C8 C9 . . . . 1.00(15) ?
C7 N3 C14 C15 . . . . 59.69(19) ?
C7 N3 C9 C8 . . . . 0.33(16) ?
C7 N3 C9 C10 . . . . -179.36(15) ?
N3 C14 C15 O3 . . . . 60.15(17) ?
C14 N3 C9 C8 . . . . -176.11(13) ?
C14 N3 C9 C10 . . . . 4.2(2) ?
O2 N1 C1 C2 . . . . -20.94(19) ?
O2 N1 C1 C6 . . . . 160.47(13) ?
C8 N2 C7 N3 . . . . -0.83(16) ?
C8 C13 C12 C11 . . . . -0.6(2) ?
C13 C8 C9 N3 . . . . 178.45(13) ?
C13 C8 C9 C10 . . . . -1.8(2) ?
C13 C12 C11 C10 . . . . -0.5(2) ?
C12 C11 C10 C9 . . . . 0.6(2) ?
C11 C10 C9 N3 . . . . -179.76(14) ?
C11 C10 C9 C8 . . . . 0.6(2) ?
C9 N3 C14 C15 . . . . -124.41(15) ?
C9 C8 C13 C12 . . . . 1.8(2) ?
C5 C4 N2 C7 . . . . 23.3(2) ?
C5 C4 N2 C8 . . . . -153.20(14) ?
C6 C1 C2 C3 . . . . 1.7(2) ?
